data_7706207
loop_
_publ_author_name
'Gaire, Sanjay'
'Schrage, Briana R.'
'Nemykin, Victor N.'
'Ziegler, Christopher J.'

_publ_section_title
;
 1,3-Bis(pyridineylidene)isoindoline: an isoindoline chelate with a
 stretched electronic structure.
;
_journal_issue 3
_journal_name_full 'Dalton transactions (Cambridge, England : 2003)'
_journal_page_first 826
_journal_page_last 829
_journal_paper_doi 10.1039/d0dt04347h
_journal_volume 50
_journal_year 2021
_chemical_formula_sum 'C25 H19 Cl Cu N6 O5'
_chemical_formula_weight 582.45
_space_group_crystal_system monoclinic
_space_group_IT_number 14
_space_group_name_Hall '-P 2yn'
_space_group_name_H-M_alt 'P 1 21/n 1'
_atom_sites_solution_hydrogens geom
_audit_creation_method SHELXL-2016/6
_audit_update_record
;
2020-11-11 deposited with the CCDC.	2020-12-23 downloaded from the CCDC.
;
_cell_angle_alpha 90
_cell_angle_beta 101.66
_cell_angle_gamma 90
_cell_formula_units_Z 4
_cell_length_a 8.025
_cell_length_b 28.235
_cell_length_c 10.565
_cell_measurement_reflns_used 9682
_cell_measurement_temperature 100(2)
_cell_measurement_theta_max 27.62
_cell_measurement_theta_min 2.45
_cell_volume 2344.480
_computing_cell_refinement 'Bruker SAINT'
_computing_data_collection 'Bruker APEX2'
_computing_data_reduction 'Bruker SAINT'
_computing_molecular_graphics 'Bruker SHELXTL'
_computing_publication_material 'Bruker SHELXTL'
_computing_structure_refinement 'SHELXL-2016/6 (Sheldrick, 2016)'
_computing_structure_solution 'SHELXT 2014/5 (Sheldrick, 2014)'
_diffrn_ambient_temperature 100(2)
_diffrn_measured_fraction_theta_full 1.000
_diffrn_measured_fraction_theta_max 0.997
_diffrn_measurement_device_type 'Bruker APEX-II CCD'
_diffrn_measurement_method '\f and \w scans'
_diffrn_radiation_type MoK\a
_diffrn_radiation_wavelength 0.71073
_diffrn_reflns_av_R_equivalents 0.1304
_diffrn_reflns_av_unetI/netI 0.0903
_diffrn_reflns_Laue_measured_fraction_full 1.000
_diffrn_reflns_Laue_measured_fraction_max 0.997
_diffrn_reflns_limit_h_max 10
_diffrn_reflns_limit_h_min -10
_diffrn_reflns_limit_k_max 37
_diffrn_reflns_limit_k_min -37
_diffrn_reflns_limit_l_max 14
_diffrn_reflns_limit_l_min -12
_diffrn_reflns_number 51946
_diffrn_reflns_point_group_measured_fraction_full 1.000
_diffrn_reflns_point_group_measured_fraction_max 0.997
_diffrn_reflns_theta_full 25.242
_diffrn_reflns_theta_max 28.278
_diffrn_reflns_theta_min 1.442
_exptl_absorpt_coefficient_mu 1.098
_exptl_absorpt_correction_T_max 0.7457
_exptl_absorpt_correction_T_min 0.6217
_exptl_absorpt_correction_type multi-scan
_exptl_absorpt_process_details SADABS
_exptl_crystal_colour brown
_exptl_crystal_density_diffrn 1.650
_exptl_crystal_density_meas ?
_exptl_crystal_density_method 'not measured'
_exptl_crystal_description plate
_exptl_crystal_F_000 1188
_exptl_crystal_size_max 0.587
_exptl_crystal_size_mid 0.266
_exptl_crystal_size_min 0.078
_refine_diff_density_max 3.203
_refine_diff_density_min -1.162
_refine_diff_density_rms 0.170
_refine_ls_extinction_method none
_refine_ls_goodness_of_fit_ref 1.072
_refine_ls_hydrogen_treatment constr
_refine_ls_matrix_type full
_refine_ls_number_parameters 345
_refine_ls_number_reflns 5789
_refine_ls_number_restraints 0
_refine_ls_restrained_S_all 1.072
_refine_ls_R_factor_all 0.1248
_refine_ls_R_factor_gt 0.0988
_refine_ls_shift/su_max 0.000
_refine_ls_shift/su_mean 0.000
_refine_ls_structure_factor_coef Fsqd
_refine_ls_weighting_details 'w=1/[\s^2^(Fo^2^)+47.4349P] where P=(Fo^2^+2Fc^2^)/3'
_refine_ls_weighting_scheme calc
_refine_ls_wR_factor_gt 0.2303
_refine_ls_wR_factor_ref 0.2402
_reflns_Friedel_coverage 0.000
_reflns_number_gt 4385
_reflns_number_total 5789
_reflns_threshold_expression 'I > 2\s(I)'
_cod_data_source_file d0dt04347h2.cif
_cod_data_source_block Cu1
_cod_depositor_comments
;
The following automatic conversions were performed:

data item '_exptl_crystal_density_meas' value 'not measured' was
changed to '?' -- the value is perceived as not measured.

Automatic conversion script
Id: cif_fix_values 7556 2019-12-06 15:28:31Z antanas 

 Adding full bibliography for 7706204--7706207.cif.
;
_cod_original_cell_volume 2344.4
_cod_original_sg_symbol_H-M 'P 21/n'
_cod_database_code 7706207
_shelx_shelxl_version_number 2016/6
_shelx_space_group_comment
; 
The symmetry employed for this shelxl refinement is uniquely defined 
by the following loop, which should always be used as a source of 
symmetry information in preference to the above space-group names. 
They are only intended as comments. 
;

loop_
_space_group_symop_operation_xyz
'x, y, z'
'-x+1/2, y+1/2, -z+1/2'
'-x, -y, -z'
'x-1/2, -y-1/2, z-1/2'

loop_
_atom_site_label
_atom_site_type_symbol
_atom_site_fract_x
_atom_site_fract_y
_atom_site_fract_z
_atom_site_U_iso_or_equiv
_atom_site_adp_type
_atom_site_occupancy
_atom_site_site_symmetry_order
_atom_site_calc_flag
_atom_site_refinement_flags_posn
_atom_site_refinement_flags_adp
_atom_site_refinement_flags_occupancy
_atom_site_disorder_assembly
_atom_site_disorder_group
C1 C -0.0173(9) 0.3725(3) 0.5650(7) 0.0179(14) Uani 1 1 d . . . . .
H1 H 0.071842 0.349796 0.575343 0.021 Uiso 1 1 calc R U . . .
C2 C -0.1783(10) 0.3594(3) 0.4970(7) 0.0195(14) Uani 1 1 d . . . . .
H2 H -0.198365 0.328507 0.461421 0.023 Uiso 1 1 calc R U . . .
C3 C -0.3076(9) 0.3924(3) 0.4827(7) 0.0176(14) Uani 1 1 d . . . . .
H3 H -0.420217 0.384039 0.441540 0.021 Uiso 1 1 calc R U . . .
C4 C -0.2711(8) 0.4376(2) 0.5289(6) 0.0138(13) Uani 1 1 d . . . . .
H4 H -0.357470 0.461176 0.515420 0.017 Uiso 1 1 calc R U . . .
C5 C -0.1056(8) 0.4492(2) 0.5964(6) 0.0132(13) Uani 1 1 d . . . . .
C6 C -0.0680(8) 0.4980(2) 0.6462(6) 0.0134(13) Uani 1 1 d . . . . .
C7 C -0.2096(8) 0.5296(2) 0.6122(7) 0.0169(14) Uani 1 1 d . . . . .
C8 C 0.0837(8) 0.5155(2) 0.7109(6) 0.0119(12) Uani 1 1 d . . . . .
C9 C 0.1211(8) 0.5646(2) 0.7597(6) 0.0128(13) Uani 1 1 d . . . . .
C10 C 0.0177(9) 0.6044(2) 0.7596(6) 0.0164(14) Uani 1 1 d . . . . .
H10 H -0.100852 0.603007 0.724289 0.020 Uiso 1 1 calc R U . . .
C11 C 0.0934(9) 0.6463(3) 0.8126(7) 0.0182(14) Uani 1 1 d . . . . .
H11 H 0.024985 0.673505 0.816065 0.022 Uiso 1 1 calc R U . . .
C12 C 0.2686(9) 0.6487(3) 0.8607(7) 0.0186(14) Uani 1 1 d . . . . .
H12 H 0.318074 0.677742 0.894669 0.022 Uiso 1 1 calc R U . . .
C13 C 0.3727(9) 0.6088(3) 0.8597(7) 0.0166(14) Uani 1 1 d . . . . .
H13 H 0.492169 0.610690 0.890929 0.020 Uiso 1 1 calc R U . . .
C14 C 0.2959(8) 0.5662(2) 0.8115(6) 0.0147(13) Uani 1 1 d . . . . .
C15 C 0.3645(8) 0.5183(2) 0.8009(6) 0.0118(12) Uani 1 1 d . . . . .
C16 C 0.5274(8) 0.5026(2) 0.8454(6) 0.0136(13) Uani 1 1 d . . . . .
C17 C 0.6497(8) 0.5355(2) 0.9160(7) 0.0157(14) Uani 1 1 d . . . . .
C18 C 0.5979(8) 0.4551(2) 0.8379(6) 0.0126(12) Uani 1 1 d . . . . .
C19 C 0.7726(9) 0.4462(3) 0.8843(7) 0.0178(14) Uani 1 1 d . . . . .
H19 H 0.844181 0.471231 0.923038 0.021 Uiso 1 1 calc R U . . .
C20 C 0.8404(8) 0.4027(3) 0.8748(7) 0.0174(14) Uani 1 1 d . . . . .
H20 H 0.957417 0.396996 0.909377 0.021 Uiso 1 1 calc R U . . .
C21 C 0.7347(9) 0.3657(3) 0.8127(7) 0.0188(14) Uani 1 1 d . . . . .
H21 H 0.779584 0.335256 0.800757 0.023 Uiso 1 1 calc R U . . .
C22 C 0.5653(9) 0.3756(3) 0.7707(7) 0.0175(14) Uani 1 1 d . . . . .
H22 H 0.492940 0.351030 0.729914 0.021 Uiso 1 1 calc R U . . .
C23 C 0.2508(8) 0.3386(3) 0.9034(7) 0.0161(14) Uani 1 1 d . . . . .
H23 H 0.252620 0.358956 0.975235 0.019 Uiso 1 1 calc R U . . .
C24 C 0.3096(10) 0.2740(3) 1.0596(7) 0.0235(16) Uani 1 1 d . . . . .
H24A H 0.309939 0.300062 1.120942 0.035 Uiso 1 1 calc R U . . .
H24B H 0.419180 0.257473 1.079511 0.035 Uiso 1 1 calc R U . . .
H24C H 0.217982 0.251807 1.066391 0.035 Uiso 1 1 calc R U . . .
C25 C 0.2813(11) 0.2595(3) 0.8212(7) 0.0232(16) Uani 1 1 d . . . . .
H25A H 0.187084 0.237153 0.817809 0.035 Uiso 1 1 calc R U . . .
H25B H 0.389247 0.242155 0.836566 0.035 Uiso 1 1 calc R U . . .
H25C H 0.267052 0.276566 0.738916 0.035 Uiso 1 1 calc R U . . .
Cl1 Cl 0.3299(2) 0.28269(7) 0.44013(18) 0.0230(4) Uani 1 1 d . . . . .
Cu1 Cu 0.24312(10) 0.42204(3) 0.73381(8) 0.0149(2) Uani 1 1 d . . . . .
N1 N 0.2317(7) 0.49011(19) 0.7402(5) 0.0110(10) Uani 1 1 d . . . . .
N2 N 0.0172(7) 0.4157(2) 0.6164(5) 0.0141(11) Uani 1 1 d . . . . .
N3 N 0.4949(7) 0.4189(2) 0.7845(5) 0.0137(11) Uani 1 1 d . . . . .
N4 N -0.3257(8) 0.5543(3) 0.5788(8) 0.0338(18) Uani 1 1 d . . . . .
N5 N 0.7543(8) 0.5593(2) 0.9760(6) 0.0216(13) Uani 1 1 d . . . . .
N6 N 0.2820(7) 0.2933(2) 0.9259(6) 0.0160(12) Uani 1 1 d . . . . .
O1 O 0.2190(6) 0.35629(17) 0.7928(5) 0.0183(10) Uani 1 1 d . . . . .
O2 O 0.4541(8) 0.2964(3) 0.5521(6) 0.0408(16) Uani 1 1 d . . . . .
O3 O 0.3020(11) 0.3224(3) 0.3533(8) 0.058(2) Uani 1 1 d . . . . .
O4 O 0.1728(9) 0.2704(3) 0.4790(8) 0.058(2) Uani 1 1 d . . . . .
O5 O 0.3912(9) 0.2436(2) 0.3759(8) 0.0463(18) Uani 1 1 d . . . . .

loop_
_atom_site_aniso_label
_atom_site_aniso_U_11
_atom_site_aniso_U_22
_atom_site_aniso_U_33
_atom_site_aniso_U_23
_atom_site_aniso_U_13
_atom_site_aniso_U_12
C1 0.023(4) 0.016(3) 0.015(3) -0.002(3) 0.003(3) 0.002(3)
C2 0.025(4) 0.015(3) 0.017(3) -0.005(3) 0.002(3) -0.002(3)
C3 0.016(3) 0.023(4) 0.011(3) -0.001(3) -0.003(2) -0.003(3)
C4 0.006(3) 0.020(3) 0.015(3) 0.002(3) 0.001(2) 0.001(2)
C5 0.013(3) 0.017(3) 0.008(3) 0.000(2) -0.001(2) -0.001(2)
C6 0.008(3) 0.020(3) 0.011(3) 0.004(2) -0.001(2) 0.001(2)
C7 0.010(3) 0.015(3) 0.022(4) -0.003(3) -0.004(3) -0.004(3)
C8 0.009(3) 0.017(3) 0.009(3) 0.002(2) 0.000(2) 0.000(2)
C9 0.015(3) 0.015(3) 0.008(3) -0.001(2) 0.001(2) -0.001(2)
C10 0.015(3) 0.019(3) 0.014(3) -0.002(3) 0.000(2) 0.000(3)
C11 0.018(3) 0.016(3) 0.020(3) -0.001(3) 0.001(3) 0.000(3)
C12 0.023(4) 0.018(4) 0.014(3) -0.003(3) -0.001(3) -0.002(3)
C13 0.012(3) 0.021(4) 0.015(3) -0.003(3) -0.002(2) -0.002(3)
C14 0.014(3) 0.015(3) 0.014(3) 0.002(2) 0.000(2) -0.002(2)
C15 0.008(3) 0.020(3) 0.007(3) 0.000(2) 0.001(2) -0.003(2)
C16 0.009(3) 0.019(3) 0.012(3) -0.003(2) 0.000(2) 0.001(3)
C17 0.009(3) 0.018(3) 0.020(3) 0.004(3) 0.001(2) 0.004(3)
C18 0.010(3) 0.018(3) 0.009(3) -0.001(2) 0.002(2) -0.001(2)
C19 0.013(3) 0.025(4) 0.014(3) 0.002(3) 0.000(2) -0.002(3)
C20 0.006(3) 0.031(4) 0.014(3) 0.002(3) 0.001(2) 0.002(3)
C21 0.020(4) 0.021(4) 0.016(3) 0.001(3) 0.006(3) 0.003(3)
C22 0.019(3) 0.016(3) 0.017(3) -0.003(3) 0.003(3) 0.002(3)
C23 0.010(3) 0.021(4) 0.016(3) -0.002(3) -0.002(2) 0.000(3)
C24 0.025(4) 0.027(4) 0.019(4) 0.002(3) 0.004(3) -0.001(3)
C25 0.039(5) 0.012(3) 0.016(3) -0.002(3) 0.001(3) 0.003(3)
Cl1 0.0180(8) 0.0255(9) 0.0247(9) -0.0071(7) 0.0020(7) -0.0001(7)
Cu1 0.0109(4) 0.0160(4) 0.0157(4) -0.0003(3) -0.0018(3) -0.0002(3)
N1 0.007(2) 0.016(3) 0.009(2) 0.000(2) -0.0019(19) -0.002(2)
N2 0.016(3) 0.016(3) 0.010(3) 0.001(2) 0.000(2) -0.002(2)
N3 0.013(3) 0.016(3) 0.011(3) 0.000(2) 0.001(2) 0.000(2)
N4 0.013(3) 0.024(4) 0.059(5) -0.005(3) -0.005(3) -0.001(3)
N5 0.014(3) 0.022(3) 0.027(3) -0.005(3) -0.002(2) -0.001(2)
N6 0.018(3) 0.016(3) 0.014(3) 0.002(2) 0.002(2) 0.001(2)
O1 0.016(2) 0.016(2) 0.021(3) 0.001(2) -0.0020(19) -0.0029(19)
O2 0.039(4) 0.053(4) 0.027(3) -0.017(3) -0.003(3) -0.010(3)
O3 0.080(6) 0.046(5) 0.042(4) 0.005(3) -0.004(4) 0.017(4)
O4 0.031(4) 0.087(6) 0.059(5) -0.014(4) 0.021(3) -0.015(4)
O5 0.040(4) 0.036(4) 0.066(5) -0.025(3) 0.015(3) 0.003(3)

loop_
_atom_type_symbol
_atom_type_description
_atom_type_scat_dispersion_real
_atom_type_scat_dispersion_imag
_atom_type_scat_source
C C 0.0033 0.0016 'International Tables Vol C Tables 4.2.6.8 and 6.1.1.4'
H H 0.0000 0.0000 'International Tables Vol C Tables 4.2.6.8 and 6.1.1.4'
Cl Cl 0.1484 0.1585 'International Tables Vol C Tables 4.2.6.8 and 6.1.1.4'
Cu Cu 0.3201 1.2651 'International Tables Vol C Tables 4.2.6.8 and 6.1.1.4'
N N 0.0061 0.0033 'International Tables Vol C Tables 4.2.6.8 and 6.1.1.4'
O O 0.0106 0.0060 'International Tables Vol C Tables 4.2.6.8 and 6.1.1.4'

loop_
_geom_angle_atom_site_label_1
_geom_angle_atom_site_label_2
_geom_angle_atom_site_label_3
_geom_angle
_geom_angle_site_symmetry_1
_geom_angle_site_symmetry_3
_geom_angle_publ_flag
N2 C1 C2 122.9(7) . . ?
N2 C1 H1 118.5 . . ?
C2 C1 H1 118.5 . . ?
C3 C2 C1 118.3(7) . . ?
C3 C2 H2 120.8 . . ?
C1 C2 H2 120.8 . . ?
C4 C3 C2 119.1(6) . . ?
C4 C3 H3 120.5 . . ?
C2 C3 H3 120.5 . . ?
C3 C4 C5 120.2(6) . . ?
C3 C4 H4 119.9 . . ?
C5 C4 H4 119.9 . . ?
N2 C5 C4 120.0(6) . . ?
N2 C5 C6 120.3(6) . . ?
C4 C5 C6 119.7(6) . . ?
C8 C6 C7 118.8(6) . . ?
C8 C6 C5 127.7(6) . . ?
C7 C6 C5 113.3(6) . . ?
N4 C7 C6 176.8(8) . . ?
C6 C8 N1 124.7(6) . . ?
C6 C8 C9 127.5(6) . . ?
N1 C8 C9 107.8(5) . . ?
C10 C9 C14 121.6(6) . . ?
C10 C9 C8 132.1(6) . . ?
C14 C9 C8 106.3(6) . . ?
C11 C10 C9 118.1(6) . . ?
C11 C10 H10 120.9 . . ?
C9 C10 H10 120.9 . . ?
C10 C11 C12 120.8(7) . . ?
C10 C11 H11 119.6 . . ?
C12 C11 H11 119.6 . . ?
C11 C12 C13 121.0(7) . . ?
C11 C12 H12 119.5 . . ?
C13 C12 H12 119.5 . . ?
C14 C13 C12 118.2(6) . . ?
C14 C13 H13 120.9 . . ?
C12 C13 H13 120.9 . . ?
C9 C14 C13 120.1(6) . . ?
C9 C14 C15 107.6(6) . . ?
C13 C14 C15 132.3(6) . . ?
C16 C15 N1 124.6(6) . . ?
C16 C15 C14 128.0(6) . . ?
N1 C15 C14 107.4(5) . . ?
C15 C16 C17 118.1(6) . . ?
C15 C16 C18 129.0(6) . . ?
C17 C16 C18 112.8(6) . . ?
N5 C17 C16 175.4(7) . . ?
N3 C18 C19 119.2(6) . . ?
N3 C18 C16 120.0(6) . . ?
C19 C18 C16 120.8(6) . . ?
C20 C19 C18 121.4(7) . . ?
C20 C19 H19 119.3 . . ?
C18 C19 H19 119.3 . . ?
C19 C20 C21 119.3(6) . . ?
C19 C20 H20 120.3 . . ?
C21 C20 H20 120.3 . . ?
C22 C21 C20 117.4(7) . . ?
C22 C21 H21 121.3 . . ?
C20 C21 H21 121.3 . . ?
N3 C22 C21 123.5(7) . . ?
N3 C22 H22 118.3 . . ?
C21 C22 H22 118.3 . . ?
O1 C23 N6 123.6(7) . . ?
O1 C23 H23 118.2 . . ?
N6 C23 H23 118.2 . . ?
N6 C24 H24A 109.5 . . ?
N6 C24 H24B 109.5 . . ?
H24A C24 H24B 109.5 . . ?
N6 C24 H24C 109.5 . . ?
H24A C24 H24C 109.5 . . ?
H24B C24 H24C 109.5 . . ?
N6 C25 H25A 109.5 . . ?
N6 C25 H25B 109.5 . . ?
H25A C25 H25B 109.5 . . ?
N6 C25 H25C 109.5 . . ?
H25A C25 H25C 109.5 . . ?
H25B C25 H25C 109.5 . . ?
O5 Cl1 O3 108.9(5) . . ?
O5 Cl1 O2 110.5(4) . . ?
O3 Cl1 O2 107.9(5) . . ?
O5 Cl1 O4 110.6(5) . . ?
O3 Cl1 O4 109.7(5) . . ?
O2 Cl1 O4 109.3(4) . . ?
N1 Cu1 O1 156.4(2) . . ?
N1 Cu1 N3 95.0(2) . . ?
O1 Cu1 N3 91.9(2) . . ?
N1 Cu1 N2 93.9(2) . . ?
O1 Cu1 N2 88.6(2) . . ?
N3 Cu1 N2 156.2(2) . . ?
C8 N1 C15 110.9(5) . . ?
C8 N1 Cu1 124.1(4) . . ?
C15 N1 Cu1 123.6(4) . . ?
C1 N2 C5 119.2(6) . . ?
C1 N2 Cu1 115.0(5) . . ?
C5 N2 Cu1 125.4(5) . . ?
C18 N3 C22 119.0(6) . . ?
C18 N3 Cu1 125.3(5) . . ?
C22 N3 Cu1 115.5(5) . . ?
C23 N6 C25 121.8(6) . . ?
C23 N6 C24 120.9(6) . . ?
C25 N6 C24 117.2(6) . . ?
C23 O1 Cu1 130.9(5) . . ?

loop_
_geom_bond_atom_site_label_1
_geom_bond_atom_site_label_2
_geom_bond_distance
_geom_bond_site_symmetry_2
_geom_bond_publ_flag
C1 N2 1.340(9) . ?
C1 C2 1.395(10) . ?
C1 H1 0.9500 . ?
C2 C3 1.380(10) . ?
C2 H2 0.9500 . ?
C3 C4 1.378(10) . ?
C3 H3 0.9500 . ?
C4 C5 1.412(9) . ?
C4 H4 0.9500 . ?
C5 N2 1.351(9) . ?
C5 C6 1.485(9) . ?
C6 C8 1.363(9) . ?
C6 C7 1.432(9) . ?
C7 N4 1.161(10) . ?
C8 N1 1.368(8) . ?
C8 C9 1.488(9) . ?
C9 C10 1.397(9) . ?
C9 C14 1.399(9) . ?
C10 C11 1.393(10) . ?
C10 H10 0.9500 . ?
C11 C12 1.397(10) . ?
C11 H11 0.9500 . ?
C12 C13 1.403(10) . ?
C12 H12 0.9500 . ?
C13 C14 1.401(9) . ?
C13 H13 0.9500 . ?
C14 C15 1.473(9) . ?
C15 C16 1.370(9) . ?
C15 N1 1.379(8) . ?
C16 C17 1.445(9) . ?
C16 C18 1.465(9) . ?
C17 N5 1.157(9) . ?
C18 N3 1.361(8) . ?
C18 C19 1.411(9) . ?
C19 C20 1.356(10) . ?
C19 H19 0.9500 . ?
C20 C21 1.420(10) . ?
C20 H20 0.9500 . ?
C21 C22 1.370(10) . ?
C21 H21 0.9500 . ?
C22 N3 1.369(9) . ?
C22 H22 0.9500 . ?
C23 O1 1.249(8) . ?
C23 N6 1.316(9) . ?
C23 H23 0.9500 . ?
C24 N6 1.488(9) . ?
C24 H24A 0.9800 . ?
C24 H24B 0.9800 . ?
C24 H24C 0.9800 . ?
C25 N6 1.460(9) . ?
C25 H25A 0.9800 . ?
C25 H25B 0.9800 . ?
C25 H25C 0.9800 . ?
Cl1 O5 1.435(6) . ?
Cl1 O3 1.437(8) . ?
Cl1 O2 1.438(6) . ?
Cl1 O4 1.445(7) . ?
Cu1 N1 1.926(5) . ?
Cu1 O1 1.980(5) . ?
Cu1 N3 1.985(6) . ?
Cu1 N2 1.987(6) . ?
